data_7209034
loop_
_publ_author_name
'Argyle, Victoria J.'
'Woods, Laura M.'
'Roxburgh, Marina'
'Hanton, Lyall R.'

_publ_section_title
;
 Triflate anion and ligand influences in silver(i) coordination polymers
 of four isomeric dipyridyl ketone oximes
;
_journal_issue 1
_journal_name_full CrystEngComm
_journal_page_first 120
_journal_paper_doi 10.1039/c2ce26449h
_journal_volume 15
_journal_year 2013
_chemical_formula_sum 'C13 H9 Ag2 F6 N3 O7 S2'
_chemical_formula_weight 713.11
_chemical_name_systematic
;
?
;
_space_group_IT_number 2
_symmetry_cell_setting triclinic
_symmetry_space_group_name_Hall '-P 1'
_symmetry_space_group_name_H-M 'P -1'
_atom_sites_solution_hydrogens geom
_atom_sites_solution_primary direct
_atom_sites_solution_secondary difmap
_audit_creation_method SHELXL-97
_cell_angle_alpha 96.288(5)
_cell_angle_beta 103.286(5)
_cell_angle_gamma 116.555(4)
_cell_formula_units_Z 2
_cell_length_a 10.2591(8)
_cell_length_b 10.2823(8)
_cell_length_c 11.0872(15)
_cell_measurement_reflns_used 5824
_cell_measurement_temperature 90(2)
_cell_measurement_theta_max 39.00
_cell_measurement_theta_min 2.53
_cell_volume 987.45(18)
_computing_cell_refinement 'Bruker SMART'
_computing_data_collection 'Bruker SMART'
_computing_data_reduction 'Bruker SAINT'
_computing_molecular_graphics 'Bruker SHELXTL'
_computing_publication_material 'Bruker SHELXTL'
_computing_structure_refinement 'SHELXL-97 (Sheldrick, 1997)'
_computing_structure_solution 'SIR97 (Altomare et al., 1999)'
_diffrn_ambient_temperature 90(2)
_diffrn_measured_fraction_theta_full 0.997
_diffrn_measured_fraction_theta_max 0.997
_diffrn_measurement_device_type 'Bruker APEXII CCD area detector'
_diffrn_measurement_method 'phi and omega scans'
_diffrn_radiation_monochromator graphite
_diffrn_radiation_source 'fine-focus sealed tube'
_diffrn_radiation_type MoK\a
_diffrn_radiation_wavelength 0.71073
_diffrn_reflns_av_R_equivalents 0.0288
_diffrn_reflns_av_sigmaI/netI 0.0273
_diffrn_reflns_limit_h_max 12
_diffrn_reflns_limit_h_min -10
_diffrn_reflns_limit_k_max 9
_diffrn_reflns_limit_k_min -12
_diffrn_reflns_limit_l_max 13
_diffrn_reflns_limit_l_min -13
_diffrn_reflns_number 10790
_diffrn_reflns_theta_full 25.50
_diffrn_reflns_theta_max 25.50
_diffrn_reflns_theta_min 1.95
_diffrn_standards_number 0
_exptl_absorpt_coefficient_mu 2.296
_exptl_absorpt_correction_T_max 0.8323
_exptl_absorpt_correction_T_min 0.6001
_exptl_absorpt_correction_type multi-scan
_exptl_absorpt_process_details 'SADABS (Bruker, 2004)'
_exptl_crystal_colour colourless
_exptl_crystal_density_diffrn 2.398
_exptl_crystal_density_method 'not measured'
_exptl_crystal_description Block
_exptl_crystal_F_000 688
_exptl_crystal_size_max 0.24
_exptl_crystal_size_mid 0.19
_exptl_crystal_size_min 0.08
_refine_diff_density_max 1.905
_refine_diff_density_min -1.372
_refine_diff_density_rms 0.177
_refine_ls_extinction_method none
_refine_ls_goodness_of_fit_ref 1.066
_refine_ls_hydrogen_treatment mixed
_refine_ls_matrix_type full
_refine_ls_number_parameters 301
_refine_ls_number_reflns 3668
_refine_ls_number_restraints 0
_refine_ls_restrained_S_all 1.066
_refine_ls_R_factor_all 0.0415
_refine_ls_R_factor_gt 0.0373
_refine_ls_shift/su_max 0.001
_refine_ls_shift/su_mean 0.000
_refine_ls_structure_factor_coef Fsqd
_refine_ls_weighting_details 'calc w=1/[\s^2^(Fo^2^)+(0.0697P)^2^+3.0264P] where P=(Fo^2^+2Fc^2^)/3'
_refine_ls_weighting_scheme calc
_refine_ls_wR_factor_gt 0.1009
_refine_ls_wR_factor_ref 0.1080
_reflns_number_gt 3336
_reflns_number_total 3668
_reflns_threshold_expression >2sigma(I)
_cod_data_source_file c2ce26449h.txt
_cod_data_source_block vaa42_complex4
_cod_depositor_comments
;
The following automatic conversions were performed:

'_symmetry_cell_setting' value 'Triclinic' changed to 'triclinic'
according to /home/saulius/struct/CIF-dictionaries/cif_core.dic
dictionary named 'cif_core.dic' version 2.4.2 from 2011-04-26.

Automatic conversion script
Id: cif_fix_values 1891 2012-01-12 08:04:46Z andrius 
;
_cod_original_sg_symbol_H-M P-1
_cod_database_code 7209034

loop_
_symmetry_equiv_pos_as_xyz
'x, y, z'
'-x, -y, -z'

loop_
_atom_site_label
_atom_site_type_symbol
_atom_site_fract_x
_atom_site_fract_y
_atom_site_fract_z
_atom_site_U_iso_or_equiv
_atom_site_adp_type
_atom_site_occupancy
_atom_site_symmetry_multiplicity
_atom_site_calc_flag
_atom_site_refinement_flags
Ag1 Ag 0.27293(4) 0.17697(4) -0.56292(4) 0.02127(13) Uani 1 1 d .
Ag2 Ag 0.20022(4) -0.18421(4) -0.47316(3) 0.01968(13) Uani 1 1 d .
N1 N 0.2916(4) 0.3198(4) -0.7103(4) 0.0173(7) Uani 1 1 d .
C2 C 0.4344(5) 0.4108(5) -0.7136(4) 0.0150(8) Uani 1 1 d .
C3 C 0.4614(5) 0.5079(5) -0.7942(4) 0.0178(9) Uani 1 1 d .
H3A H 0.5607 0.5705 -0.7941 0.021 Uiso 1 1 calc R
C4 C 0.3373(5) 0.5094(5) -0.8745(4) 0.0207(9) Uani 1 1 d .
H4A H 0.3520 0.5732 -0.9294 0.025 Uiso 1 1 calc R
C5 C 0.1914(5) 0.4149(5) -0.8724(4) 0.0203(9) Uani 1 1 d .
H5A H 0.1064 0.4135 -0.9263 0.024 Uiso 1 1 calc R
C6 C 0.1741(5) 0.3229(5) -0.7891(5) 0.0200(9) Uani 1 1 d .
H6A H 0.0756 0.2599 -0.7878 0.024 Uiso 1 1 calc R
C7 C 0.5650(5) 0.4065(4) -0.6264(4) 0.0152(8) Uani 1 1 d .
N2 N 0.5409(4) 0.3554(4) -0.5279(4) 0.0169(7) Uani 1 1 d .
N3 N 0.9833(4) 0.6142(4) -0.5993(4) 0.0160(7) Uani 1 1 d .
C8 C 0.8491(5) 0.5720(5) -0.5761(4) 0.0157(8) Uani 1 1 d .
H8A H 0.8484 0.6237 -0.5021 0.019 Uiso 1 1 calc R
C9 C 0.7117(5) 0.4549(5) -0.6578(4) 0.0158(8) Uani 1 1 d .
C10 C 0.7110(5) 0.3787(5) -0.7704(4) 0.0202(9) Uani 1 1 d .
H10A H 0.6201 0.3007 -0.8277 0.024 Uiso 1 1 calc R
C11 C 0.8484(5) 0.4221(5) -0.7944(5) 0.0227(10) Uani 1 1 d .
H11A H 0.8520 0.3726 -0.8680 0.027 Uiso 1 1 calc R
C12 C 0.9809(5) 0.5400(5) -0.7082(5) 0.0215(9) Uani 1 1 d .
H12A H 1.0728 0.5694 -0.7263 0.026 Uiso 1 1 calc R
S1 S 0.11145(12) 0.05908(12) -0.32113(10) 0.0157(2) Uani 1 1 d .
O2 O 0.2342(4) 0.1600(4) -0.3637(3) 0.0235(7) Uani 1 1 d .
O3 O 0.0953(4) -0.0881(4) -0.3255(3) 0.0241(7) Uani 1 1 d .
O4 O -0.0312(3) 0.0600(3) -0.3667(3) 0.0231(7) Uani 1 1 d .
C20 C 0.1792(6) 0.1471(6) -0.1503(5) 0.0270(10) Uani 1 1 d .
F1 F 0.1904(4) 0.2822(3) -0.1352(3) 0.0403(8) Uani 1 1 d .
F2 F 0.0816(4) 0.0669(4) -0.0927(3) 0.0341(7) Uani 1 1 d .
F3 F 0.3156(4) 0.1639(4) -0.0939(3) 0.0436(8) Uani 1 1 d .
S2 S 0.42406(12) -0.05043(11) -0.69750(10) 0.0149(2) Uani 1 1 d .
O5 O 0.3456(3) -0.0291(3) -0.6110(3) 0.0197(7) Uani 1 1 d .
O6 O 0.4303(4) -0.1885(3) -0.7072(3) 0.0250(7) Uani 1 1 d .
O7 O 0.5639(4) 0.0808(3) -0.6900(3) 0.0224(7) Uani 1 1 d .
C30 C 0.2987(6) -0.0785(5) -0.8553(5) 0.0273(11) Uani 1 1 d .
F4 F 0.1616(4) -0.1991(4) -0.8798(4) 0.0500(9) Uani 1 1 d .
F5 F 0.2781(4) 0.0397(4) -0.8623(3) 0.0408(8) Uani 1 1 d .
F6 F 0.3563(4) -0.0988(4) -0.9465(3) 0.0403(8) Uani 1 1 d .
O1 O 0.6676(3) 0.3551(3) -0.4502(3) 0.0193(6) Uani 1 1 d .
H1A H 0.626(7) 0.296(7) -0.408(6) 0.029 Uiso 1 1 d .

loop_
_atom_site_aniso_label
_atom_site_aniso_U_11
_atom_site_aniso_U_22
_atom_site_aniso_U_33
_atom_site_aniso_U_23
_atom_site_aniso_U_13
_atom_site_aniso_U_12
Ag1 0.0155(2) 0.0193(2) 0.0337(2) 0.01215(15) 0.01380(16) 0.00825(16)
Ag2 0.00828(19) 0.0163(2) 0.0308(2) 0.00126(14) 0.00553(15) 0.00421(15)
N1 0.0107(17) 0.0147(17) 0.027(2) 0.0040(15) 0.0068(15) 0.0067(15)
C2 0.011(2) 0.014(2) 0.021(2) 0.0041(16) 0.0059(17) 0.0063(17)
C3 0.011(2) 0.016(2) 0.026(2) 0.0058(17) 0.0073(17) 0.0052(17)
C4 0.021(2) 0.019(2) 0.024(2) 0.0063(18) 0.0066(18) 0.0111(19)
C5 0.014(2) 0.024(2) 0.023(2) 0.0019(18) 0.0027(17) 0.0117(19)
C6 0.010(2) 0.019(2) 0.030(2) 0.0027(18) 0.0062(18) 0.0066(18)
C7 0.0074(19) 0.0074(18) 0.027(2) 0.0035(16) 0.0038(16) 0.0012(15)
N2 0.0121(17) 0.0145(17) 0.026(2) 0.0060(15) 0.0036(15) 0.0088(15)
N3 0.0074(16) 0.0141(17) 0.028(2) 0.0074(15) 0.0043(14) 0.0069(14)
C8 0.0077(19) 0.0126(19) 0.027(2) 0.0077(17) 0.0046(17) 0.0049(17)
C9 0.011(2) 0.016(2) 0.024(2) 0.0093(17) 0.0050(17) 0.0075(17)
C10 0.015(2) 0.020(2) 0.024(2) 0.0043(18) 0.0024(18) 0.0077(19)
C11 0.015(2) 0.025(2) 0.027(2) 0.0014(19) 0.0077(19) 0.011(2)
C12 0.013(2) 0.023(2) 0.030(2) 0.0047(19) 0.0060(18) 0.0104(19)
S1 0.0095(5) 0.0157(5) 0.0219(5) 0.0053(4) 0.0060(4) 0.0056(4)
O2 0.0127(15) 0.0228(16) 0.0282(18) 0.0076(13) 0.0079(13) 0.0019(13)
O3 0.0211(17) 0.0222(16) 0.0361(19) 0.0092(14) 0.0135(14) 0.0138(14)
O4 0.0101(15) 0.0193(16) 0.0352(19) 0.0055(14) 0.0030(13) 0.0056(13)
C20 0.018(2) 0.028(3) 0.024(2) 0.005(2) 0.0067(19) 0.002(2)
F1 0.052(2) 0.0237(16) 0.0356(18) -0.0017(13) 0.0166(16) 0.0115(15)
F2 0.0331(17) 0.0390(17) 0.0281(15) 0.0119(13) 0.0173(13) 0.0116(14)
F3 0.0220(16) 0.066(2) 0.0298(17) 0.0153(16) 0.0011(13) 0.0135(16)
S2 0.0088(5) 0.0125(5) 0.0233(5) 0.0048(4) 0.0041(4) 0.0056(4)
O5 0.0144(15) 0.0206(16) 0.0302(18) 0.0095(13) 0.0100(13) 0.0114(13)
O6 0.0314(19) 0.0191(16) 0.0350(19) 0.0111(14) 0.0165(15) 0.0172(15)
O7 0.0129(15) 0.0192(16) 0.0317(18) 0.0080(13) 0.0065(13) 0.0048(13)
C30 0.018(2) 0.023(2) 0.030(3) 0.003(2) -0.002(2) 0.006(2)
F4 0.0189(16) 0.044(2) 0.048(2) 0.0046(16) -0.0104(14) -0.0055(15)
F5 0.0451(19) 0.050(2) 0.0378(18) 0.0171(15) 0.0033(15) 0.0347(17)
F6 0.049(2) 0.046(2) 0.0230(16) 0.0035(14) 0.0095(14) 0.0225(17)
O1 0.0119(15) 0.0200(16) 0.0275(17) 0.0099(13) 0.0034(13) 0.0095(13)

loop_
_atom_type_symbol
_atom_type_description
_atom_type_scat_dispersion_real
_atom_type_scat_dispersion_imag
_atom_type_scat_source
C C 0.0033 0.0016 'International Tables Vol C Tables 4.2.6.8 and 6.1.1.4'
H H 0.0000 0.0000 'International Tables Vol C Tables 4.2.6.8 and 6.1.1.4'
N N 0.0061 0.0033 'International Tables Vol C Tables 4.2.6.8 and 6.1.1.4'
O O 0.0106 0.0060 'International Tables Vol C Tables 4.2.6.8 and 6.1.1.4'
F F 0.0171 0.0103 'International Tables Vol C Tables 4.2.6.8 and 6.1.1.4'
S S 0.1246 0.1234 'International Tables Vol C Tables 4.2.6.8 and 6.1.1.4'
Ag Ag -0.8971 1.1015 'International Tables Vol C Tables 4.2.6.8 and 6.1.1.4'

loop_
_geom_angle_atom_site_label_1
_geom_angle_atom_site_label_2
_geom_angle_atom_site_label_3
_geom_angle
_geom_angle_site_symmetry_1
_geom_angle_site_symmetry_3
N1 Ag1 O2 142.95(12) . .
N1 Ag1 N2 70.06(12) . .
O2 Ag1 N2 108.54(12) . .
N1 Ag1 O4 112.47(12) . 2_554
O2 Ag1 O4 81.76(11) . 2_554
N2 Ag1 O4 159.82(11) . 2_554
N1 Ag1 O5 113.79(11) . .
O2 Ag1 O5 102.85(11) . .
N2 Ag1 O5 86.23(11) . .
O4 Ag1 O5 74.38(10) 2_554 .
N3 Ag2 O7 149.67(12) 1_445 2_654
N3 Ag2 O3 99.70(12) 1_445 .
O7 Ag2 O3 89.99(11) 2_654 .
N3 Ag2 O5 109.60(12) 1_445 .
O7 Ag2 O5 88.11(11) 2_654 .
O3 Ag2 O5 123.04(10) . .
C6 N1 C2 118.0(4) . .
C6 N1 Ag1 125.2(3) . .
C2 N1 Ag1 116.7(3) . .
N1 C2 C3 122.2(4) . .
N1 C2 C7 118.0(4) . .
C3 C2 C7 119.8(4) . .
C4 C3 C2 118.5(4) . .
C4 C3 H3A 120.7 . .
C2 C3 H3A 120.7 . .
C5 C4 C3 119.3(4) . .
C5 C4 H4A 120.4 . .
C3 C4 H4A 120.4 . .
C6 C5 C4 118.8(4) . .
C6 C5 H5A 120.6 . .
C4 C5 H5A 120.6 . .
N1 C6 C5 123.2(4) . .
N1 C6 H6A 118.4 . .
C5 C6 H6A 118.4 . .
N2 C7 C2 115.9(4) . .
N2 C7 C9 124.1(4) . .
C2 C7 C9 119.9(4) . .
C7 N2 O1 113.0(3) . .
C7 N2 Ag1 113.2(3) . .
O1 N2 Ag1 126.5(2) . .
C8 N3 C12 117.6(4) . .
C8 N3 Ag2 121.7(3) . 1_665
C12 N3 Ag2 120.4(3) . 1_665
N3 C8 C9 122.7(4) . .
N3 C8 H8A 118.6 . .
C9 C8 H8A 118.6 . .
C8 C9 C10 119.0(4) . .
C8 C9 C7 121.4(4) . .
C10 C9 C7 119.6(4) . .
C11 C10 C9 118.3(4) . .
C11 C10 H10A 120.9 . .
C9 C10 H10A 120.9 . .
C10 C11 C12 119.3(4) . .
C10 C11 H11A 120.4 . .
C12 C11 H11A 120.4 . .
N3 C12 C11 123.0(4) . .
N3 C12 H12A 118.5 . .
C11 C12 H12A 118.5 . .
O4 S1 O3 114.39(19) . .
O4 S1 O2 114.85(19) . .
O3 S1 O2 115.69(19) . .
O4 S1 C20 103.4(2) . .
O3 S1 C20 104.1(2) . .
O2 S1 C20 102.0(2) . .
S1 O2 Ag1 134.6(2) . .
S1 O3 Ag2 118.67(18) . .
S1 O4 Ag1 119.44(18) . 2_554
F3 C20 F2 109.0(4) . .
F3 C20 F1 108.0(4) . .
F2 C20 F1 108.2(4) . .
F3 C20 S1 111.6(4) . .
F2 C20 S1 111.0(3) . .
F1 C20 S1 109.1(3) . .
O7 S2 O6 115.6(2) . .
O7 S2 O5 115.02(19) . .
O6 S2 O5 114.57(19) . .
O7 S2 C30 102.3(2) . .
O6 S2 C30 102.6(2) . .
O5 S2 C30 104.3(2) . .
S2 O5 Ag2 135.40(18) . .
S2 O5 Ag1 130.85(18) . .
Ag2 O5 Ag1 93.36(10) . .
S2 O7 Ag2 126.15(19) . 2_654
F6 C30 F5 108.1(4) . .
F6 C30 F4 107.6(4) . .
F5 C30 F4 108.2(4) . .
F6 C30 S2 111.7(3) . .
F5 C30 S2 110.6(3) . .
F4 C30 S2 110.6(4) . .
N2 O1 H1A 100(4) . .

loop_
_geom_bond_atom_site_label_1
_geom_bond_atom_site_label_2
_geom_bond_distance
_geom_bond_site_symmetry_2
Ag1 N1 2.298(4) .
Ag1 O2 2.344(3) .
Ag1 N2 2.433(4) .
Ag1 O4 2.447(3) 2_554
Ag1 O5 2.584(3) .
Ag2 N3 2.239(4) 1_445
Ag2 O7 2.350(3) 2_654
Ag2 O3 2.495(3) .
Ag2 O5 2.561(3) .
N1 C6 1.332(6) .
N1 C2 1.353(5) .
C2 C3 1.391(6) .
C2 C7 1.483(6) .
C3 C4 1.383(6) .
C3 H3A 0.9300 .
C4 C5 1.380(6) .
C4 H4A 0.9300 .
C5 C6 1.378(7) .
C5 H5A 0.9300 .
C6 H6A 0.9300 .
C7 N2 1.289(6) .
C7 C9 1.498(6) .
N2 O1 1.387(5) .
N3 C8 1.343(5) .
N3 C12 1.345(6) .
N3 Ag2 2.239(4) 1_665
C8 C9 1.383(6) .
C8 H8A 0.9300 .
C9 C10 1.397(6) .
C10 C11 1.376(6) .
C10 H10A 0.9300 .
C11 C12 1.381(7) .
C11 H11A 0.9300 .
C12 H12A 0.9300 .
S1 O4 1.440(3) .
S1 O3 1.441(3) .
S1 O2 1.448(3) .
S1 C20 1.829(5) .
O4 Ag1 2.447(3) 2_554
C20 F3 1.318(6) .
C20 F2 1.327(5) .
C20 F1 1.330(6) .
S2 O7 1.441(3) .
S2 O6 1.442(3) .
S2 O5 1.443(3) .
S2 C30 1.823(5) .
O7 Ag2 2.350(3) 2_654
C30 F6 1.325(6) .
C30 F5 1.330(6) .
C30 F4 1.335(6) .
O1 H1A 0.83(6) .
